data_7006674
loop_
_publ_author_name
'Tonei, Deborah M.'
'Ware, David C.'
'Brothers, Penelope J.'
'Plieger, Paul G.'
'Clark, George R.'

_publ_section_title
;
 Coordination chemistry of 1,4-bis-carboxymethylcyclam, H(2)(1,4-bcc).
;
_journal_issue 1
_journal_name_full 'Dalton transactions (Cambridge, England : 2003)'
_journal_page_first 152
_journal_page_last 158
_journal_paper_doi 10.1039/b512798j
_journal_year 2006
_chemical_formula_moiety 'C14 H27 Cu N4 O4, Cl O4'
_chemical_formula_sum 'C14 H27 Cl Cu N4 O8'
_chemical_formula_weight 478.39
_chemical_name_systematic
;
?
;
_space_group_IT_number 14
_symmetry_cell_setting monoclinic
_symmetry_space_group_name_Hall '-P 2ybc'
_symmetry_space_group_name_H-M 'P 1 21/c 1'
_atom_sites_solution_hydrogens geom
_atom_sites_solution_primary direct
_atom_sites_solution_secondary difmap
_audit_creation_method SHELXL-97
_cell_angle_alpha 90.00
_cell_angle_beta 101.718(1)
_cell_angle_gamma 90.00
_cell_formula_units_Z 4
_cell_length_a 10.6771(2)
_cell_length_b 13.7835(2)
_cell_length_c 13.7784(1)
_cell_measurement_reflns_used 11814
_cell_measurement_temperature 85(2)
_cell_measurement_theta_max 27.45
_cell_measurement_theta_min 1.95
_cell_volume 1985.48(5)
_computing_cell_refinement 'SMART (Siemens, 1995)'
_computing_data_collection 'SMART (Siemens, 1995)'
_computing_data_reduction 'SAINT (Siemens, 1995)'
_computing_molecular_graphics 'Ortep-III (Burnett & Johnson, 1996)'
_computing_publication_material 'SHELXTL (Siemens, 1995)'
_computing_structure_refinement 'SHELXL97 (Sheldrick, 1997)'
_computing_structure_solution 'SHELXS97 (Sheldrick, 1997)'
_diffrn_ambient_temperature 85(2)
_diffrn_measured_fraction_theta_full 0.957
_diffrn_measured_fraction_theta_max 0.957
_diffrn_measurement_device_type 'Siemens SMART CCD'
_diffrn_measurement_method 'Area detector \w scans'
_diffrn_radiation_monochromator graphite
_diffrn_radiation_source 'fine-focus sealed tube'
_diffrn_radiation_type MoK\a
_diffrn_radiation_wavelength 0.71073
_diffrn_reflns_av_R_equivalents 0.0198
_diffrn_reflns_av_sigmaI/netI 0.0260
_diffrn_reflns_limit_h_max 13
_diffrn_reflns_limit_h_min -12
_diffrn_reflns_limit_k_max 16
_diffrn_reflns_limit_k_min -17
_diffrn_reflns_limit_l_max 17
_diffrn_reflns_limit_l_min -14
_diffrn_reflns_number 11538
_diffrn_reflns_theta_full 27.45
_diffrn_reflns_theta_max 27.45
_diffrn_reflns_theta_min 1.95
_diffrn_standards_decay_% <2%
_diffrn_standards_number 0
_exptl_absorpt_coefficient_mu 1.284
_exptl_absorpt_correction_T_max 0.926
_exptl_absorpt_correction_T_min 0.526
_exptl_absorpt_correction_type multi-scan
_exptl_absorpt_process_details 'SADABS; Sheldrick, 1997'
_exptl_crystal_colour blue
_exptl_crystal_density_diffrn 1.600
_exptl_crystal_density_meas ?
_exptl_crystal_density_method .
_exptl_crystal_description plate
_exptl_crystal_F_000 996
_exptl_crystal_size_max 0.50
_exptl_crystal_size_mid 0.32
_exptl_crystal_size_min 0.06
_refine_diff_density_max 0.514
_refine_diff_density_min -0.395
_refine_diff_density_rms 0.063
_refine_ls_extinction_method none
_refine_ls_goodness_of_fit_ref 1.048
_refine_ls_hydrogen_treatment riding
_refine_ls_matrix_type full
_refine_ls_number_parameters 311
_refine_ls_number_reflns 4344
_refine_ls_number_restraints 12
_refine_ls_restrained_S_all 1.049
_refine_ls_R_factor_all 0.0502
_refine_ls_R_factor_gt 0.0388
_refine_ls_shift/su_max 0.001
_refine_ls_shift/su_mean 0.000
_refine_ls_structure_factor_coef Fsqd
_refine_ls_weighting_details 'calc w=1/[\s^2^(Fo^2^)+(0.0441P)^2^+2.0701P] where P=(Fo^2^+2Fc^2^)/3'
_refine_ls_weighting_scheme calc
_refine_ls_wR_factor_gt 0.0932
_refine_ls_wR_factor_ref 0.1014
_reflns_number_gt 3619
_reflns_number_total 4344
_reflns_threshold_expression I>2\s(I)
_cod_data_source_file b512798j.txt
_cod_data_source_block dmt24
_cod_depositor_comments
;
The following automatic conversions were performed:
'_geom_angle_publ_flag' value 'Y' changed to 'y' according to
'/home/saulius/struct/CIF-dictionaries/cif_core.dic' dictionary named
'cif_core.dic' version 2.4.1 from 2010-06-29 (7
times).

'_geom_angle_publ_flag' value 'N' changed to 'n' according to
'/home/saulius/struct/CIF-dictionaries/cif_core.dic' dictionary named
'cif_core.dic' version 2.4.1 from 2010-06-29 (125
times).

'_geom_bond_publ_flag' value 'Y' changed to 'y' according to
'/home/saulius/struct/CIF-dictionaries/cif_core.dic' dictionary named
'cif_core.dic' version 2.4.1 from 2010-06-29 (6
times).

'_geom_bond_publ_flag' value 'N' changed to 'n' according to
'/home/saulius/struct/CIF-dictionaries/cif_core.dic' dictionary named
'cif_core.dic' version 2.4.1 from 2010-06-29 (57 times).

Automatic conversion script
Id: cif_fix_enum 1527 2010-12-29 10:47:43Z saulius 
;
_cod_original_sg_symbol_H-M P21/c
_cod_database_code 7006674

loop_
_symmetry_equiv_pos_as_xyz
'x, y, z'
'-x, y+1/2, -z+1/2'
'-x, -y, -z'
'x, -y-1/2, z-1/2'

loop_
_atom_site_label
_atom_site_type_symbol
_atom_site_fract_x
_atom_site_fract_y
_atom_site_fract_z
_atom_site_U_iso_or_equiv
_atom_site_adp_type
_atom_site_occupancy
_atom_site_symmetry_multiplicity
_atom_site_calc_flag
_atom_site_refinement_flags
_atom_site_disorder_assembly
_atom_site_disorder_group
Cu1 Cu 0.79843(3) 0.16115(2) 0.82526(2) 0.02853(10) Uani 1 1 d . . .
O1 O 0.83606(18) 0.11192(13) 0.99036(12) 0.0345(4) Uani 1 1 d . . .
O2 O 1.0031(2) 0.10282(14) 1.11741(14) 0.0456(5) Uani 1 1 d . . .
O3 O 0.78082(18) 0.25911(12) 0.67658(12) 0.0341(4) Uani 1 1 d . . .
O4 O 0.7133(2) 0.40954(14) 0.63038(14) 0.0413(5) Uani 1 1 d . . .
H4O H 0.753(4) 0.406(3) 0.584(3) 0.073(13) Uiso 1 1 d . . .
N1 N 0.9761(2) 0.22193(18) 0.87660(17) 0.0417(6) Uani 1 1 d . . .
N2 N 0.7165(2) 0.28724(16) 0.86530(15) 0.0358(5) Uani 1 1 d . . .
N3 N 0.6301(3) 0.0928(2) 0.78536(19) 0.0476(6) Uani 1 1 d . . .
H3N H 0.588(3) 0.123(3) 0.730(3) 0.061(10) Uiso 1 1 d . . .
N4 N 0.8731(3) 0.04901(18) 0.76180(18) 0.0508(7) Uani 1 1 d . . .
H4N H 0.909(3) 0.013(2) 0.808(2) 0.037(8) Uiso 1 1 d . . .
C1 C 0.9467(3) 0.3253(2) 0.8933(2) 0.0507(8) Uani 1 1 d . . .
H1A H 0.9369 0.3606 0.8312 0.061 Uiso 1 1 calc R . .
H1B H 1.0175 0.3540 0.9398 0.061 Uiso 1 1 calc R . .
C2 C 0.8265(3) 0.3347(2) 0.9332(2) 0.0486(8) Uani 1 1 d . . .
H2A H 0.8390 0.3046 0.9981 0.058 Uiso 1 1 calc R . .
H2B H 0.8075 0.4028 0.9405 0.058 Uiso 1 1 calc R . .
C3 C 0.6109(3) 0.2699(3) 0.9219(2) 0.0529(8) Uani 1 1 d . . .
H3A H 0.5727 0.3319 0.9325 0.063 Uiso 1 1 calc R . .
H3B H 0.6486 0.2435 0.9865 0.063 Uiso 1 1 calc R . .
C4 C 0.5051(3) 0.2013(4) 0.8709(3) 0.0679(11) Uani 1 1 d . . .
H4A H 0.4388 0.1998 0.9097 0.082 Uiso 1 1 calc R . .
H4B H 0.4675 0.2283 0.8066 0.082 Uiso 1 1 calc R . .
C5 C 0.5448(3) 0.0980(3) 0.8558(3) 0.0656(10) Uani 1 1 d . . .
H5A H 0.5879 0.0712 0.9189 0.079 Uiso 1 1 calc R . .
H5B H 0.4692 0.0591 0.8315 0.079 Uiso 1 1 calc R . .
C6 C 0.6641(4) -0.0091(2) 0.7587(3) 0.0719(12) Uani 1 1 d . . .
H6A H 0.6925 -0.0469 0.8185 0.086 Uiso 1 1 calc R . .
H6B H 0.5896 -0.0406 0.7192 0.086 Uiso 1 1 calc R . .
C7 C 0.7680(4) -0.0035(3) 0.7013(3) 0.0689(11) Uani 1 1 d . . .
H7A H 0.7953 -0.0682 0.6870 0.083 Uiso 1 1 calc R . .
H7B H 0.7381 0.0301 0.6391 0.083 Uiso 1 1 calc R . .
C8 C 0.9745(5) 0.0760(3) 0.7060(3) 0.0728(13) Uani 1 1 d . . .
H8A H 1.0006 0.0183 0.6750 0.087 Uiso 1 1 calc R . .
H8B H 0.9388 0.1212 0.6537 0.087 Uiso 1 1 calc R . .
C9 C 1.0898(4) 0.1210(3) 0.7702(3) 0.0782(14) Uani 1 1 d . . .
H9A H 1.1193 0.0790 0.8267 0.094 Uiso 1 1 calc R . .
H9B H 1.1575 0.1249 0.7329 0.094 Uiso 1 1 calc R . .
C10 C 1.0668(3) 0.2189(3) 0.8066(3) 0.0616(10) Uani 1 1 d . . .
H10A H 1.0332 0.2599 0.7501 0.074 Uiso 1 1 calc R . .
H10B H 1.1480 0.2462 0.8397 0.074 Uiso 1 1 calc R . .
C11 C 1.0399(3) 0.1739(3) 0.9715(3) 0.0601(10) Uani 1 1 d . . .
H11A H 1.0911 0.2222 1.0128 0.072 Uiso 1 1 calc R . .
H11B H 1.0980 0.1250 0.9558 0.072 Uiso 1 1 calc R . .
C12 C 0.9531(3) 0.12610(18) 1.03179(18) 0.0345(5) Uani 1 1 d . . .
C13 C 0.6665(3) 0.3505(2) 0.7784(2) 0.0446(7) Uani 1 1 d . . .
H13A H 0.6785 0.4177 0.7991 0.054 Uiso 1 1 calc R . .
H13B H 0.5753 0.3395 0.7577 0.054 Uiso 1 1 calc R . .
C14 C 0.7285(3) 0.33494(18) 0.69046(17) 0.0327(5) Uani 1 1 d . . .
Cl1 Cl 0.3501(2) 0.3359(3) 1.0861(3) 0.0462(7) Uani 0.497(6) 1 d PD A 1
O11 O 0.2911(15) 0.3405(12) 0.9846(7) 0.089(4) Uani 0.497(6) 1 d PD A 1
O12 O 0.4790(4) 0.3046(6) 1.1043(4) 0.0640(19) Uani 0.497(6) 1 d PD A 1
O13 O 0.3444(7) 0.4248(4) 1.1376(6) 0.097(3) Uani 0.497(6) 1 d PD A 1
O14 O 0.2840(7) 0.2671(5) 1.1335(5) 0.086(2) Uani 0.497(6) 1 d PD A 1
Cl2 Cl 0.3453(3) 0.3748(3) 1.0644(2) 0.0524(7) Uani 0.503(6) 1 d PD A 2
O11' O 0.3178(16) 0.3371(15) 0.9691(8) 0.097(5) Uani 0.503(6) 1 d PD A 2
O12' O 0.3935(18) 0.2946(8) 1.1212(10) 0.210(10) Uani 0.503(6) 1 d PD A 2
O13' O 0.4351(7) 0.4480(6) 1.0745(8) 0.133(4) Uani 0.503(6) 1 d PD A 2
O14' O 0.2276(8) 0.4128(6) 1.0780(8) 0.132(4) Uani 0.503(6) 1 d PD A 2

loop_
_atom_site_aniso_label
_atom_site_aniso_U_11
_atom_site_aniso_U_22
_atom_site_aniso_U_33
_atom_site_aniso_U_23
_atom_site_aniso_U_13
_atom_site_aniso_U_12
Cu1 0.03513(17) 0.02877(16) 0.02079(15) -0.00057(11) 0.00355(11) 0.00089(12)
O1 0.0433(10) 0.0363(10) 0.0235(8) 0.0014(7) 0.0058(7) -0.0048(8)
O2 0.0600(13) 0.0430(11) 0.0296(10) 0.0104(8) -0.0010(9) 0.0092(9)
O3 0.0473(10) 0.0309(9) 0.0248(8) 0.0009(7) 0.0088(7) 0.0096(8)
O4 0.0610(13) 0.0359(10) 0.0284(9) 0.0052(8) 0.0126(9) 0.0150(9)
N1 0.0348(12) 0.0517(14) 0.0368(12) 0.0231(10) 0.0027(9) -0.0008(10)
N2 0.0473(13) 0.0401(12) 0.0207(9) 0.0017(8) 0.0080(9) 0.0117(10)
N3 0.0484(15) 0.0497(14) 0.0383(13) 0.0017(11) -0.0060(11) -0.0113(12)
N4 0.082(2) 0.0367(13) 0.0300(12) 0.0054(10) 0.0040(12) 0.0229(13)
C1 0.0600(19) 0.0451(17) 0.0390(15) 0.0097(13) -0.0089(14) -0.0201(14)
C2 0.082(2) 0.0320(14) 0.0276(13) -0.0046(11) 0.0014(14) -0.0025(14)
C3 0.0608(19) 0.072(2) 0.0311(14) 0.0061(14) 0.0222(14) 0.0235(17)
C4 0.0345(16) 0.128(4) 0.0435(18) 0.009(2) 0.0140(14) 0.0055(19)
C5 0.0478(19) 0.088(3) 0.057(2) 0.0091(19) 0.0022(16) -0.0245(19)
C6 0.082(3) 0.0364(17) 0.076(3) -0.0020(16) -0.033(2) -0.0185(17)
C7 0.102(3) 0.0493(19) 0.0454(19) -0.0155(15) -0.0072(19) 0.017(2)
C8 0.131(4) 0.054(2) 0.0483(19) 0.0208(16) 0.055(2) 0.051(2)
C9 0.070(3) 0.096(3) 0.081(3) 0.047(3) 0.045(2) 0.039(2)
C10 0.0416(17) 0.083(3) 0.064(2) 0.0434(19) 0.0188(15) 0.0099(17)
C11 0.0377(16) 0.086(3) 0.0509(18) 0.0404(18) -0.0050(13) -0.0044(16)
C12 0.0482(15) 0.0265(11) 0.0277(12) 0.0037(10) 0.0051(11) 0.0031(11)
C13 0.0616(18) 0.0478(16) 0.0266(13) 0.0050(11) 0.0139(12) 0.0260(14)
C14 0.0405(14) 0.0352(13) 0.0210(11) -0.0005(9) 0.0030(10) 0.0067(11)
Cl1 0.0315(8) 0.0600(18) 0.0448(14) -0.0092(12) 0.0022(8) 0.0027(11)
O11 0.075(7) 0.107(9) 0.065(6) 0.006(5) -0.035(6) -0.020(7)
O12 0.035(2) 0.118(5) 0.035(2) -0.023(3) -0.001(2) 0.019(3)
O13 0.087(5) 0.067(4) 0.120(6) -0.045(4) -0.019(4) 0.021(4)
O14 0.084(5) 0.103(5) 0.073(4) -0.007(4) 0.020(3) -0.032(4)
Cl2 0.0607(13) 0.0543(16) 0.0397(12) -0.0011(11) 0.0042(9) 0.0040(12)
O11' 0.091(8) 0.137(10) 0.057(5) -0.026(5) 0.000(4) 0.051(7)
O12' 0.29(2) 0.141(10) 0.133(11) 0.063(8) -0.104(13) 0.009(14)
O13' 0.069(5) 0.115(6) 0.206(10) -0.038(6) 0.006(5) -0.043(4)
O14' 0.136(8) 0.109(6) 0.184(10) -0.038(6) 0.107(8) -0.006(5)

loop_
_atom_type_symbol
_atom_type_description
_atom_type_scat_dispersion_real
_atom_type_scat_dispersion_imag
_atom_type_scat_source
C C 0.0033 0.0016 'International Tables Vol C Tables 4.2.6.8 and 6.1.1.4'
H H 0.0000 0.0000 'International Tables Vol C Tables 4.2.6.8 and 6.1.1.4'
N N 0.0061 0.0033 'International Tables Vol C Tables 4.2.6.8 and 6.1.1.4'
O O 0.0106 0.0060 'International Tables Vol C Tables 4.2.6.8 and 6.1.1.4'
Cl Cl 0.1484 0.1585 'International Tables Vol C Tables 4.2.6.8 and 6.1.1.4'
Cu Cu 0.3201 1.2651 'International Tables Vol C Tables 4.2.6.8 and 6.1.1.4'

loop_
_geom_angle_atom_site_label_1
_geom_angle_atom_site_label_2
_geom_angle_atom_site_label_3
_geom_angle
_geom_angle_site_symmetry_1
_geom_angle_site_symmetry_3
_geom_angle_publ_flag
N3 Cu1 N4 86.10(12) . . y
N3 Cu1 N1 174.66(10) . . n
N4 Cu1 N1 92.47(12) . . y
N3 Cu1 N2 93.67(11) . . y
N4 Cu1 N2 169.71(9) . . n
N1 Cu1 N2 88.66(10) . . y
N3 Cu1 O1 95.63(9) . . n
N4 Cu1 O1 101.25(8) . . n
N1 Cu1 O1 79.58(7) . . y
N2 Cu1 O1 89.01(7) . . n
N3 Cu1 O3 96.80(9) . . n
N4 Cu1 O3 91.72(8) . . n
N1 Cu1 O3 88.38(7) . . n
N2 Cu1 O3 78.09(7) . . y
O1 Cu1 O3 162.59(6) . . y
C12 O1 Cu1 110.52(15) . . n
C14 O3 Cu1 107.69(15) . . n
C14 O4 H4O 115(3) . . n
C1 N1 C10 108.0(2) . . n
C1 N1 C11 111.2(3) . . n
C10 N1 C11 108.0(2) . . n
C1 N1 Cu1 103.55(17) . . n
C10 N1 Cu1 115.9(2) . . n
C11 N1 Cu1 110.05(17) . . n
C13 N2 C2 110.8(2) . . n
C13 N2 C3 108.9(2) . . n
C2 N2 C3 108.6(2) . . n
C13 N2 Cu1 112.29(15) . . n
C2 N2 Cu1 102.30(17) . . n
C3 N2 Cu1 113.83(19) . . n
C5 N3 C6 114.8(3) . . n
C5 N3 Cu1 116.1(2) . . n
C6 N3 Cu1 104.9(2) . . n
C5 N3 H3N 105(2) . . n
C6 N3 H3N 109(2) . . n
Cu1 N3 H3N 107(2) . . n
C7 N4 C8 112.6(3) . . n
C7 N4 Cu1 107.7(2) . . n
C8 N4 Cu1 115.0(2) . . n
C7 N4 H4N 109(2) . . n
C8 N4 H4N 105(2) . . n
Cu1 N4 H4N 107(2) . . n
N1 C1 C2 111.2(2) . . n
N1 C1 H1A 109.4 . . n
C2 C1 H1A 109.4 . . n
N1 C1 H1B 109.4 . . n
C2 C1 H1B 109.4 . . n
H1A C1 H1B 108.0 . . n
N2 C2 C1 110.8(2) . . n
N2 C2 H2A 109.5 . . n
C1 C2 H2A 109.5 . . n
N2 C2 H2B 109.5 . . n
C1 C2 H2B 109.5 . . n
H2A C2 H2B 108.1 . . n
N2 C3 C4 114.7(2) . . n
N2 C3 H3A 108.6 . . n
C4 C3 H3A 108.6 . . n
N2 C3 H3B 108.6 . . n
C4 C3 H3B 108.6 . . n
H3A C3 H3B 107.6 . . n
C5 C4 C3 116.3(3) . . n
C5 C4 H4A 108.2 . . n
C3 C4 H4A 108.2 . . n
C5 C4 H4B 108.2 . . n
C3 C4 H4B 108.2 . . n
H4A C4 H4B 107.4 . . n
N3 C5 C4 111.6(3) . . n
N3 C5 H5A 109.3 . . n
C4 C5 H5A 109.3 . . n
N3 C5 H5B 109.3 . . n
C4 C5 H5B 109.3 . . n
H5A C5 H5B 108.0 . . n
C7 C6 N3 108.8(3) . . n
C7 C6 H6A 109.9 . . n
N3 C6 H6A 109.9 . . n
C7 C6 H6B 109.9 . . n
N3 C6 H6B 109.9 . . n
H6A C6 H6B 108.3 . . n
N4 C7 C6 107.1(3) . . n
N4 C7 H7A 110.3 . . n
C6 C7 H7A 110.3 . . n
N4 C7 H7B 110.3 . . n
C6 C7 H7B 110.3 . . n
H7A C7 H7B 108.6 . . n
C9 C8 N4 113.2(3) . . n
C9 C8 H8A 108.9 . . n
N4 C8 H8A 108.9 . . n
C9 C8 H8B 108.9 . . n
N4 C8 H8B 108.9 . . n
H8A C8 H8B 107.8 . . n
C10 C9 C8 113.9(3) . . n
C10 C9 H9A 108.8 . . n
C8 C9 H9A 108.8 . . n
C10 C9 H9B 108.8 . . n
C8 C9 H9B 108.8 . . n
H9A C9 H9B 107.7 . . n
C9 C10 N1 114.6(3) . . n
C9 C10 H10A 108.6 . . n
N1 C10 H10A 108.6 . . n
C9 C10 H10B 108.6 . . n
N1 C10 H10B 108.6 . . n
H10A C10 H10B 107.6 . . n
N1 C11 C12 116.7(2) . . n
N1 C11 H11A 108.1 . . n
C12 C11 H11A 108.1 . . n
N1 C11 H11B 108.1 . . n
C12 C11 H11B 108.1 . . n
H11A C11 H11B 107.3 . . n
O2 C12 O1 125.5(3) . . n
O2 C12 C11 116.3(3) . . n
O1 C12 C11 118.2(2) . . n
N2 C13 C14 114.7(2) . . n
N2 C13 H13A 108.6 . . n
C14 C13 H13A 108.6 . . n
N2 C13 H13B 108.6 . . n
C14 C13 H13B 108.6 . . n
H13A C13 H13B 107.6 . . n
O3 C14 O4 125.2(2) . . n
O3 C14 C13 122.5(2) . . n
O4 C14 C13 112.2(2) . . n
O11 Cl1 O12 114.2(8) . . n
O11 Cl1 O14 108.8(8) . . n
O12 Cl1 O14 105.8(5) . . n
O11 Cl1 O13 113.6(8) . . n
O12 Cl1 O13 108.2(4) . . n
O14 Cl1 O13 105.7(5) . . n
O13' Cl2 O11' 112.3(11) . . n
O13' Cl2 O12' 110.7(8) . . n
O11' Cl2 O12' 102.6(11) . . n
O13' Cl2 O14' 109.6(6) . . n
O11' Cl2 O14' 104.0(8) . . n
O12' Cl2 O14' 117.3(10) . . n

loop_
_geom_bond_atom_site_label_1
_geom_bond_atom_site_label_2
_geom_bond_distance
_geom_bond_site_symmetry_2
_geom_bond_publ_flag
Cu1 N3 2.005(3) . y
Cu1 N4 2.018(2) . y
Cu1 N1 2.063(2) . y
Cu1 N2 2.070(2) . y
Cu1 O1 2.3291(17) . y
Cu1 O3 2.4288(17) . y
O1 C12 1.279(3) . n
O2 C12 1.234(3) . n
O3 C14 1.219(3) . n
O4 C14 1.309(3) . n
O4 H4O 0.84(4) . n
N1 C1 1.487(4) . n
N1 C10 1.500(4) . n
N1 C11 1.500(3) . n
N2 C13 1.490(3) . n
N2 C2 1.495(4) . n
N2 C3 1.514(4) . n
N3 C5 1.462(5) . n
N3 C6 1.514(5) . n
N3 H3N 0.90(4) . n
N4 C7 1.448(5) . n
N4 C8 1.497(5) . n
N4 H4N 0.83(3) . n
C1 C2 1.501(5) . n
C1 H1A 0.9700 . n
C1 H1B 0.9700 . n
C2 H2A 0.9700 . n
C2 H2B 0.9700 . n
C3 C4 1.531(5) . n
C3 H3A 0.9700 . n
C3 H3B 0.9700 . n
C4 C5 1.512(6) . n
C4 H4A 0.9700 . n
C4 H4B 0.9700 . n
C5 H5A 0.9700 . n
C5 H5B 0.9700 . n
C6 C7 1.489(6) . n
C6 H6A 0.9700 . n
C6 H6B 0.9700 . n
C7 H7A 0.9700 . n
C7 H7B 0.9700 . n
C8 C9 1.497(7) . n
C8 H8A 0.9700 . n
C8 H8B 0.9700 . n
C9 C10 1.478(6) . n
C9 H9A 0.9700 . n
C9 H9B 0.9700 . n
C10 H10A 0.9700 . n
C10 H10B 0.9700 . n
C11 C12 1.515(4) . n
C11 H11A 0.9700 . n
C11 H11B 0.9700 . n
C13 C14 1.510(3) . n
C13 H13A 0.9700 . n
C13 H13B 0.9700 . n
Cl1 O11 1.414(7) . n
Cl1 O12 1.416(5) . n
Cl1 O14 1.418(6) . n
Cl1 O13 1.423(5) . n
Cl2 O13' 1.379(6) . n
Cl2 O11' 1.386(8) . n
Cl2 O12' 1.392(7) . n
Cl2 O14' 1.409(6) . n
